data_1516713
loop_
_publ_author_name
'Li, Deng Yuan'
'Mao, Xiao Feng'
'Chen, Hao Jie'
'Chen, Guo Rong'
'Liu, Pei Nian'

_publ_section_title
;
 Rhodium-Catalyzed Addition-Cyclization of Hydrazines with Alkynes:
 Pyrazole Synthesis via Unexpected C-N Bond Cleavage.
;
_journal_issue 13
_journal_name_full 'Organic letters'
_journal_page_first 3476
_journal_page_last 3479
_journal_paper_doi 10.1021/ol501402p
_journal_volume 16
_journal_year 2014
_chemical_formula_sum 'C21 H22 N2 O6'
_chemical_formula_weight 398.40
_chemical_name_systematic
; 
 ? 
;
_space_group_crystal_system monoclinic
_space_group_IT_number 14
_space_group_name_Hall '-P 2ybc'
_space_group_name_H-M_alt 'P 1 21/c 1'
_symmetry_space_group_name_Hall '-P 2ybc'
_symmetry_space_group_name_H-M 'P 1 21/c 1'
_atom_sites_solution_hydrogens geom
_audit_creation_method SHELXL-2013
_cell_angle_alpha 90
_cell_angle_beta 99.436(9)
_cell_angle_gamma 90
_cell_formula_units_Z 4
_cell_length_a 8.762(4)
_cell_length_b 27.035(11)
_cell_length_c 8.561(4)
_cell_measurement_reflns_used 2929
_cell_measurement_temperature 293(2)
_cell_measurement_theta_max 45.228
_cell_measurement_theta_min 4.713
_cell_volume 2000.5(15)
_computing_cell_refinement 'Bruker SMART'
_computing_data_collection 'Bruker SMART'
_computing_data_reduction 'Bruker SHELXTL'
_computing_molecular_graphics 'Bruker SHELXTL'
_computing_publication_material 'Bruker SHELXTL'
_computing_structure_refinement 'SHELXL-2013 (Sheldrick, 2013)'
_computing_structure_solution 'Bruker SHELXTL'
_diffrn_ambient_temperature 293(2)
_diffrn_measured_fraction_theta_full 1.000
_diffrn_measured_fraction_theta_max 1.000
_diffrn_measurement_device_type 'CCD area detector'
_diffrn_measurement_method 'phi and omega scans'
_diffrn_radiation_type MoK\a
_diffrn_radiation_wavelength 0.71073
_diffrn_reflns_av_R_equivalents 0.0350
_diffrn_reflns_av_unetI/netI 0.0367
_diffrn_reflns_Laue_measured_fraction_full 1.000
_diffrn_reflns_Laue_measured_fraction_max 1.000
_diffrn_reflns_limit_h_max 10
_diffrn_reflns_limit_h_min -10
_diffrn_reflns_limit_k_max 23
_diffrn_reflns_limit_k_min -33
_diffrn_reflns_limit_l_max 10
_diffrn_reflns_limit_l_min -10
_diffrn_reflns_number 12122
_diffrn_reflns_point_group_measured_fraction_full 1.000
_diffrn_reflns_point_group_measured_fraction_max 1.000
_diffrn_reflns_theta_full 25.242
_diffrn_reflns_theta_max 26.000
_diffrn_reflns_theta_min 2.356
_exptl_absorpt_coefficient_mu 0.098
_exptl_absorpt_correction_T_max 0.7457
_exptl_absorpt_correction_T_min 0.6752
_exptl_absorpt_correction_type multi-scan
_exptl_absorpt_process_details sadabs
_exptl_crystal_colour green
_exptl_crystal_density_diffrn 1.323
_exptl_crystal_description prismatic
_exptl_crystal_F_000 840
_exptl_crystal_size_max 0.211
_exptl_crystal_size_mid 0.175
_exptl_crystal_size_min 0.123
_refine_diff_density_max 0.168
_refine_diff_density_min -0.175
_refine_diff_density_rms 0.033
_refine_ls_extinction_method none
_refine_ls_goodness_of_fit_ref 1.025
_refine_ls_hydrogen_treatment constr
_refine_ls_matrix_type full
_refine_ls_number_parameters 266
_refine_ls_number_reflns 3934
_refine_ls_number_restraints 0
_refine_ls_restrained_S_all 1.025
_refine_ls_R_factor_all 0.0595
_refine_ls_R_factor_gt 0.0424
_refine_ls_shift/su_max 0.000
_refine_ls_shift/su_mean 0.000
_refine_ls_structure_factor_coef Fsqd
_refine_ls_weighting_details 'w=1/[\s^2^(Fo^2^)+(0.0503P)^2^+0.2327P] where P=(Fo^2^+2Fc^2^)/3'
_refine_ls_weighting_scheme calc
_refine_ls_wR_factor_gt 0.1010
_refine_ls_wR_factor_ref 0.1101
_reflns_Friedel_coverage 0.000
_reflns_number_gt 2979
_reflns_number_total 3934
_reflns_threshold_expression 'I > 2\s(I)'
_cod_data_source_file ol501402p_si_004.cif
_cod_data_source_block cd214257
_cod_depositor_comments 'Adding full bibliography for 1516713--1516715.cif.'
_cod_original_cell_volume 2000.4(14)
_cod_database_code 1516713
_shelx_space_group_comment
; 
The symmetry employed for this shelxl refinement is uniquely defined 
by the following loop, which should always be used as a source of 
symmetry information in preference to the above space-group names. 
They are only intended as comments. 
;
_shelxl_version_number 2013-4

loop_
_space_group_symop_operation_xyz
'x, y, z'
'-x, y+1/2, -z+1/2'
'-x, -y, -z'
'x, -y-1/2, z-1/2'

loop_
_atom_site_label
_atom_site_type_symbol
_atom_site_fract_x
_atom_site_fract_y
_atom_site_fract_z
_atom_site_U_iso_or_equiv
_atom_site_adp_type
_atom_site_occupancy
_atom_site_site_symmetry_order
_atom_site_calc_flag
_atom_site_refinement_flags_posn
_atom_site_refinement_flags_adp
N1 N 0.15141(14) 0.38216(5) 0.30833(15) 0.0410(3) Uani 1 1 d . .
N2 N 0.30517(14) 0.37917(5) 0.38417(15) 0.0451(3) Uani 1 1 d . .
O1 O 0.22779(13) 0.41529(5) 0.09279(14) 0.0575(3) Uani 1 1 d . .
O2 O -0.46847(14) 0.39271(5) -0.20529(15) 0.0676(4) Uani 1 1 d . .
O3 O 0.01564(15) 0.48697(4) 0.30755(15) 0.0627(3) Uani 1 1 d . .
O4 O -0.23140(15) 0.47038(5) 0.31758(16) 0.0675(4) Uani 1 1 d . .
O5 O 0.09102(15) 0.29522(4) 0.46418(14) 0.0597(3) Uani 1 1 d . .
O6 O 0.02441(15) 0.34168(4) 0.65595(14) 0.0572(3) Uani 1 1 d . .
C1 C 0.12207(18) 0.39990(5) 0.15441(19) 0.0432(4) Uani 1 1 d . .
C2 C -0.03709(18) 0.39582(5) 0.06762(18) 0.0416(4) Uani 1 1 d . .
C3 C -0.0818(2) 0.42924(6) -0.0543(2) 0.0503(4) Uani 1 1 d . .
H3 H -0.0125 0.4533 -0.0761 0.060 Uiso 1 1 calc R U
C4 C -0.2250(2) 0.42720(7) -0.1420(2) 0.0559(4) Uani 1 1 d . .
H4 H -0.2536 0.4501 -0.2227 0.067 Uiso 1 1 calc R U
C5 C -0.32878(19) 0.39148(6) -0.11253(19) 0.0491(4) Uani 1 1 d . .
C6 C -0.2857(2) 0.35707(6) 0.0056(2) 0.0505(4) Uani 1 1 d . .
H6 H -0.3543 0.3325 0.0252 0.061 Uiso 1 1 calc R U
C7 C -0.14044(19) 0.35960(6) 0.09381(19) 0.0464(4) Uani 1 1 d . .
H7 H -0.1111 0.3363 0.1731 0.056 Uiso 1 1 calc R U
C8 C -0.5856(2) 0.36121(7) -0.1684(3) 0.0691(5) Uani 1 1 d . .
H8A H -0.5534 0.3274 -0.1738 0.104 Uiso 1 1 calc R U
H8B H -0.6788 0.3665 -0.2428 0.104 Uiso 1 1 calc R U
H8C H -0.6046 0.3683 -0.0634 0.104 Uiso 1 1 calc R U
C9 C 0.04920(17) 0.38102(5) 0.41905(17) 0.0392(3) Uani 1 1 d . .
C10 C -0.05424(19) 0.41495(6) 0.43881(19) 0.0462(4) Uani 1 1 d . .
H10 H -0.1147 0.4092 0.5167 0.055 Uiso 1 1 calc R U
C11 C -0.0818(2) 0.46126(6) 0.3473(2) 0.0489(4) Uani 1 1 d . .
C12 C -0.2776(3) 0.51278(8) 0.2178(3) 0.0886(7) Uani 1 1 d . .
H12A H -0.2215 0.5414 0.2615 0.133 Uiso 1 1 calc R U
H12B H -0.3865 0.5184 0.2123 0.133 Uiso 1 1 calc R U
H12C H -0.2554 0.5066 0.1133 0.133 Uiso 1 1 calc R U
C13 C 0.05926(17) 0.33424(6) 0.51394(18) 0.0407(4) Uani 1 1 d . .
C14 C 0.0238(3) 0.29833(7) 0.7546(2) 0.0720(6) Uani 1 1 d . .
H14A H -0.0397 0.2732 0.6975 0.108 Uiso 1 1 calc R U
H14B H -0.0168 0.3068 0.8487 0.108 Uiso 1 1 calc R U
H14C H 0.1276 0.2862 0.7833 0.108 Uiso 1 1 calc R U
C15 C 0.39412(17) 0.34060(6) 0.33436(19) 0.0446(4) Uani 1 1 d . .
C16 C 0.54778(19) 0.33621(7) 0.4041(2) 0.0577(5) Uani 1 1 d . .
H16 H 0.5913 0.3594 0.4786 0.069 Uiso 1 1 calc R U
C17 C 0.6363(2) 0.29777(8) 0.3637(3) 0.0665(5) Uani 1 1 d . .
H17 H 0.7387 0.2949 0.4129 0.080 Uiso 1 1 calc R U
C18 C 0.5767(2) 0.26380(7) 0.2531(3) 0.0671(6) Uani 1 1 d . .
H18 H 0.6379 0.2382 0.2253 0.081 Uiso 1 1 calc R U
C19 C 0.4255(2) 0.26791(6) 0.1834(2) 0.0604(5) Uani 1 1 d . .
H19 H 0.3836 0.2450 0.1074 0.073 Uiso 1 1 calc R U
C20 C 0.33438(19) 0.30563(6) 0.2245(2) 0.0510(4) Uani 1 1 d . .
H20 H 0.2311 0.3075 0.1774 0.061 Uiso 1 1 calc R U
C21 C 0.3778(2) 0.42744(7) 0.4229(2) 0.0617(5) Uani 1 1 d . .
H21A H 0.4355 0.4369 0.3415 0.093 Uiso 1 1 calc R U
H21B H 0.4463 0.4253 0.5224 0.093 Uiso 1 1 calc R U
H21C H 0.2993 0.4517 0.4301 0.093 Uiso 1 1 calc R U

loop_
_atom_site_aniso_label
_atom_site_aniso_U_11
_atom_site_aniso_U_22
_atom_site_aniso_U_33
_atom_site_aniso_U_23
_atom_site_aniso_U_13
_atom_site_aniso_U_12
N1 0.0361(7) 0.0502(7) 0.0366(7) 0.0051(5) 0.0060(6) 0.0000(5)
N2 0.0379(7) 0.0525(8) 0.0436(8) 0.0025(6) 0.0026(6) -0.0046(6)
O1 0.0489(7) 0.0760(8) 0.0500(7) 0.0176(6) 0.0149(6) -0.0015(6)
O2 0.0552(8) 0.0824(9) 0.0585(8) 0.0125(6) -0.0102(6) -0.0035(6)
O3 0.0734(9) 0.0497(7) 0.0677(9) 0.0115(6) 0.0195(7) -0.0010(6)
O4 0.0628(8) 0.0632(8) 0.0791(10) 0.0191(7) 0.0197(7) 0.0196(6)
O5 0.0855(9) 0.0425(7) 0.0546(8) 0.0018(5) 0.0215(7) 0.0033(6)
O6 0.0797(9) 0.0518(7) 0.0439(7) 0.0098(5) 0.0217(6) 0.0103(6)
C1 0.0475(9) 0.0425(9) 0.0407(9) 0.0065(7) 0.0104(7) 0.0034(7)
C2 0.0468(9) 0.0439(8) 0.0348(8) 0.0025(6) 0.0083(7) 0.0031(7)
C3 0.0535(10) 0.0530(10) 0.0449(10) 0.0111(7) 0.0092(8) -0.0011(7)
C4 0.0610(11) 0.0606(11) 0.0438(10) 0.0171(8) 0.0012(8) 0.0056(8)
C5 0.0503(10) 0.0562(10) 0.0385(9) 0.0005(7) 0.0000(8) 0.0045(7)
C6 0.0548(10) 0.0510(9) 0.0446(10) 0.0034(7) 0.0045(8) -0.0077(7)
C7 0.0552(10) 0.0444(9) 0.0378(9) 0.0065(7) 0.0026(8) 0.0014(7)
C8 0.0522(11) 0.0676(12) 0.0829(15) -0.0043(10) -0.0022(10) 0.0005(9)
C9 0.0395(8) 0.0435(8) 0.0344(8) 0.0005(6) 0.0053(6) -0.0031(6)
C10 0.0515(10) 0.0468(9) 0.0420(9) 0.0028(7) 0.0125(7) -0.0002(7)
C11 0.0617(11) 0.0421(9) 0.0449(10) 0.0006(7) 0.0148(8) 0.0066(8)
C12 0.0964(17) 0.0787(14) 0.0926(17) 0.0289(13) 0.0213(14) 0.0430(12)
C13 0.0384(8) 0.0447(9) 0.0382(9) 0.0017(7) 0.0037(7) -0.0021(6)
C14 0.0965(16) 0.0687(12) 0.0569(12) 0.0231(9) 0.0306(11) 0.0092(10)
C15 0.0395(9) 0.0531(9) 0.0419(9) 0.0116(7) 0.0089(7) -0.0017(7)
C16 0.0409(10) 0.0741(12) 0.0567(12) 0.0070(9) 0.0042(8) -0.0047(8)
C17 0.0363(10) 0.0868(14) 0.0763(14) 0.0222(11) 0.0091(9) 0.0071(9)
C18 0.0565(12) 0.0649(12) 0.0848(15) 0.0181(11) 0.0259(11) 0.0122(9)
C19 0.0604(12) 0.0513(10) 0.0715(13) 0.0048(9) 0.0164(10) 0.0008(8)
C20 0.0439(9) 0.0527(10) 0.0552(11) 0.0069(8) 0.0045(8) -0.0003(7)
C21 0.0591(11) 0.0611(11) 0.0622(12) -0.0043(9) 0.0013(9) -0.0114(8)

loop_
_atom_type_symbol
_atom_type_description
_atom_type_scat_dispersion_real
_atom_type_scat_dispersion_imag
_atom_type_scat_source
C C 0.0033 0.0016 'International Tables Vol C Tables 4.2.6.8 and 6.1.1.4'
H H 0.0000 0.0000 'International Tables Vol C Tables 4.2.6.8 and 6.1.1.4'
N N 0.0061 0.0033 'International Tables Vol C Tables 4.2.6.8 and 6.1.1.4'
O O 0.0106 0.0060 'International Tables Vol C Tables 4.2.6.8 and 6.1.1.4'

loop_
_geom_angle_atom_site_label_1
_geom_angle_atom_site_label_2
_geom_angle_atom_site_label_3
_geom_angle
C1 N1 N2 118.41(12)
C1 N1 C9 127.50(13)
N2 N1 C9 110.91(12)
N1 N2 C15 116.15(12)
N1 N2 C21 113.77(12)
C15 N2 C21 119.08(13)
C5 O2 C8 118.58(15)
C11 O4 C12 115.80(15)
C13 O6 C14 116.07(13)
O1 C1 N1 119.77(15)
O1 C1 C2 122.27(15)
N1 C1 C2 117.80(13)
C7 C2 C3 118.26(15)
C7 C2 C1 124.38(14)
C3 C2 C1 117.26(14)
C4 C3 C2 120.82(16)
C4 C3 H3 119.6
C2 C3 H3 119.6
C3 C4 C5 120.43(15)
C3 C4 H4 119.8
C5 C4 H4 119.8
O2 C5 C4 115.98(15)
O2 C5 C6 124.21(16)
C4 C5 C6 119.81(16)
C7 C6 C5 119.19(15)
C7 C6 H6 120.4
C5 C6 H6 120.4
C6 C7 C2 121.45(15)
C6 C7 H7 119.3
C2 C7 H7 119.3
O2 C8 H8A 109.5
O2 C8 H8B 109.5
H8A C8 H8B 109.5
O2 C8 H8C 109.5
H8A C8 H8C 109.5
H8B C8 H8C 109.5
C10 C9 N1 126.69(14)
C10 C9 C13 119.86(14)
N1 C9 C13 113.36(12)
C9 C10 C11 125.28(15)
C9 C10 H10 117.4
C11 C10 H10 117.4
O3 C11 O4 124.90(16)
O3 C11 C10 125.69(16)
O4 C11 C10 109.40(14)
O4 C12 H12A 109.5
O4 C12 H12B 109.5
H12A C12 H12B 109.5
O4 C12 H12C 109.5
H12A C12 H12C 109.5
H12B C12 H12C 109.5
O5 C13 O6 124.78(14)
O5 C13 C9 123.50(15)
O6 C13 C9 111.70(13)
O6 C14 H14A 109.5
O6 C14 H14B 109.5
H14A C14 H14B 109.5
O6 C14 H14C 109.5
H14A C14 H14C 109.5
H14B C14 H14C 109.5
C20 C15 C16 118.03(16)
C20 C15 N2 123.25(15)
C16 C15 N2 118.66(15)
C17 C16 C15 120.32(18)
C17 C16 H16 119.8
C15 C16 H16 119.8
C18 C17 C16 121.17(18)
C18 C17 H17 119.4
C16 C17 H17 119.4
C17 C18 C19 118.90(18)
C17 C18 H18 120.6
C19 C18 H18 120.6
C18 C19 C20 120.71(19)
C18 C19 H19 119.6
C20 C19 H19 119.6
C15 C20 C19 120.85(17)
C15 C20 H20 119.6
C19 C20 H20 119.6
N2 C21 H21A 109.5
N2 C21 H21B 109.5
H21A C21 H21B 109.5
N2 C21 H21C 109.5
H21A C21 H21C 109.5
H21B C21 H21C 109.5

loop_
_geom_bond_atom_site_label_1
_geom_bond_atom_site_label_2
_geom_bond_distance
N1 C1 1.386(2)
N1 N2 1.3987(18)
N1 C9 1.4071(19)
N2 C15 1.409(2)
N2 C21 1.466(2)
O1 C1 1.2123(18)
O2 C5 1.346(2)
O2 C8 1.409(2)
O3 C11 1.1928(19)
O4 C11 1.317(2)
O4 C12 1.447(2)
O5 C13 1.1876(18)
O6 C13 1.3167(19)
O6 C14 1.445(2)
C1 C2 1.473(2)
C2 C7 1.377(2)
C2 C3 1.388(2)
C3 C4 1.354(2)
C3 H3 0.9300
C4 C5 1.378(2)
C4 H4 0.9300
C5 C6 1.381(2)
C6 C7 1.371(2)
C6 H6 0.9300
C7 H7 0.9300
C8 H8A 0.9600
C8 H8B 0.9600
C8 H8C 0.9600
C9 C10 1.320(2)
C9 C13 1.498(2)
C10 C11 1.476(2)
C10 H10 0.9300
C12 H12A 0.9600
C12 H12B 0.9600
C12 H12C 0.9600
C14 H14A 0.9600
C14 H14B 0.9600
C14 H14C 0.9600
C15 C20 1.375(2)
C15 C16 1.385(2)
C16 C17 1.374(3)
C16 H16 0.9300
C17 C18 1.360(3)
C17 H17 0.9300
C18 C19 1.365(3)
C18 H18 0.9300
C19 C20 1.376(2)
C19 H19 0.9300
C20 H20 0.9300
C21 H21A 0.9600
C21 H21B 0.9600
C21 H21C 0.9600

loop_
_geom_torsion_atom_site_label_1
_geom_torsion_atom_site_label_2
_geom_torsion_atom_site_label_3
_geom_torsion_atom_site_label_4
_geom_torsion
C1 N1 N2 C15 -74.14(17)
C9 N1 N2 C15 124.50(13)
C1 N1 N2 C21 69.75(17)
C9 N1 N2 C21 -91.61(15)
N2 N1 C1 O1 -4.7(2)
C9 N1 C1 O1 153.16(15)
N2 N1 C1 C2 170.90(12)
C9 N1 C1 C2 -31.2(2)
O1 C1 C2 C7 146.72(16)
N1 C1 C2 C7 -28.8(2)
O1 C1 C2 C3 -29.6(2)
N1 C1 C2 C3 154.93(14)
C7 C2 C3 C4 2.0(2)
C1 C2 C3 C4 178.51(15)
C2 C3 C4 C5 -0.6(3)
C8 O2 C5 C4 -172.20(16)
C8 O2 C5 C6 8.4(3)
C3 C4 C5 O2 179.56(16)
C3 C4 C5 C6 -1.0(3)
O2 C5 C6 C7 -179.47(15)
C4 C5 C6 C7 1.1(2)
C5 C6 C7 C2 0.3(2)
C3 C2 C7 C6 -1.9(2)
C1 C2 C7 C6 -178.10(15)
C1 N1 C9 C10 -37.3(2)
N2 N1 C9 C10 121.99(17)
C1 N1 C9 C13 139.21(15)
N2 N1 C9 C13 -61.54(15)
N1 C9 C10 C11 -0.3(3)
C13 C9 C10 C11 -176.55(15)
C12 O4 C11 O3 5.4(3)
C12 O4 C11 C10 -175.41(16)
C9 C10 C11 O3 -40.1(3)
C9 C10 C11 O4 140.74(17)
C14 O6 C13 O5 -0.8(2)
C14 O6 C13 C9 177.30(14)
C10 C9 C13 O5 145.32(17)
N1 C9 C13 O5 -31.4(2)
C10 C9 C13 O6 -32.9(2)
N1 C9 C13 O6 150.41(13)
N1 N2 C15 C20 -3.7(2)
C21 N2 C15 C20 -145.56(16)
N1 N2 C15 C16 179.24(13)
C21 N2 C15 C16 37.3(2)
C20 C15 C16 C17 -0.2(2)
N2 C15 C16 C17 177.08(15)
C15 C16 C17 C18 1.2(3)
C16 C17 C18 C19 -1.0(3)
C17 C18 C19 C20 -0.2(3)
C16 C15 C20 C19 -1.0(2)
N2 C15 C20 C19 -178.15(14)
C18 C19 C20 C15 1.3(3)
